data_4003874
loop_
_publ_author_name
'Jo, Hongil'
'Lee, Min Hyung'
'Ok, Kang Min'

_publ_section_title
;
 Order and Disorder: Toward the Thermodynamically Stable \a-BaMoO2F4 from
 the Metastable Polymorph
;
_journal_name_full 'Chemistry of Materials'
_journal_paper_doi 10.1021/acs.chemmater.1c00074
_journal_year 2021
_chemical_absolute_configuration ad
_chemical_formula_moiety 'F4 Mo O2, Sr'
_chemical_formula_sum 'F4 Mo O2 Sr'
_chemical_formula_weight 291.56
_space_group_IT_number 29
_space_group_name_Hall 'P 2c -2ac'
_space_group_name_H-M_alt 'P c a 21'
_symmetry_cell_setting orthorhombic
_symmetry_Int_Tables_number 29
_symmetry_space_group_name_Hall 'P 2c -2ac'
_symmetry_space_group_name_H-M 'P c a 21'
_atom_sites_solution_primary direct
_atom_sites_solution_secondary difmap
_cell_angle_alpha 90
_cell_angle_beta 90
_cell_angle_gamma 90
_cell_formula_units_Z 8
_cell_length_a 18.6213(4)
_cell_length_b 4.87200(10)
_cell_length_c 9.8741(2)
_cell_measurement_reflns_used 4354
_cell_measurement_temperature 296(2)
_cell_measurement_theta_max 28.17
_cell_measurement_theta_min 4.13
_cell_measurement_wavelength 0.71073
_cell_volume 895.81(3)
_computing_cell_refinement 'SAINT V8.34A integration software'
_computing_data_collection 'Bruker APEX2 software'
_computing_data_reduction 'Bruker APEX2 software'
_computing_molecular_graphics 'Ortep for Windows (Farrugia, 2012)'
_computing_publication_material 'WinGX publication routines (Farrugia, 2012)'
_computing_structure_refinement 'SHELXL-2018/3 (Sheldrick, 2018)'
_computing_structure_solution 'SHELXS-2013/2 (Sheldrick, 2013)'
_diffrn_ambient_temperature 296(2)
_diffrn_detector 'SMART BREZZE 1k CCD'
_diffrn_measured_fraction_theta_full 1
_diffrn_measured_fraction_theta_max 0.998
_diffrn_measurement_device 'three-circle diffractometer'
_diffrn_measurement_device_type 'Bruker SMART BREEZE'
_diffrn_measurement_method '\w and \f scans'
_diffrn_orient_matrix_type 'x-axis to radiation source'
_diffrn_orient_matrix_UB_11 -0.046348
_diffrn_orient_matrix_UB_12 -0.09006
_diffrn_orient_matrix_UB_13 0.021367
_diffrn_orient_matrix_UB_21 0.048627
_diffrn_orient_matrix_UB_22 -0.045186
_diffrn_orient_matrix_UB_23 -0.046354
_diffrn_orient_matrix_UB_31 0.193951
_diffrn_orient_matrix_UB_32 -0.010198
_diffrn_orient_matrix_UB_33 0.016694
_diffrn_radiation_monochromator graphite
_diffrn_radiation_type MoK\a
_diffrn_radiation_wavelength 0.71073
_diffrn_reflns_av_R_equivalents 0.0603
_diffrn_reflns_av_unetI/netI 0.0392
_diffrn_reflns_Laue_measured_fraction_full 1
_diffrn_reflns_Laue_measured_fraction_max 0.998
_diffrn_reflns_limit_h_max 24
_diffrn_reflns_limit_h_min -25
_diffrn_reflns_limit_k_max 6
_diffrn_reflns_limit_k_min -6
_diffrn_reflns_limit_l_max 13
_diffrn_reflns_limit_l_min -13
_diffrn_reflns_number 16204
_diffrn_reflns_point_group_measured_fraction_full 0.999
_diffrn_reflns_point_group_measured_fraction_max 0.997
_diffrn_reflns_theta_full 25.242
_diffrn_reflns_theta_max 28.49
_diffrn_reflns_theta_min 2.187
_diffrn_source 'sealed x-ray tube'
_exptl_absorpt_coefficient_mu 14.709
_exptl_absorpt_correction_T_max 0.7457
_exptl_absorpt_correction_T_min 0.5357
_exptl_absorpt_correction_type multi-scan
_exptl_absorpt_process_details
;
        SADABS-2014/2 - Bruker AXS area detector scaling and absorption correcti
;
_exptl_crystal_colour colourless
_exptl_crystal_density_diffrn 4.324
_exptl_crystal_density_method 'not measured'
_exptl_crystal_description brick
_exptl_crystal_F_000 1056
_exptl_crystal_size_max 0.13
_exptl_crystal_size_mid 0.119
_exptl_crystal_size_min 0.038
_refine_diff_density_max 1.149
_refine_diff_density_min -1.001
_refine_diff_density_rms 0.196
_refine_ls_abs_structure_details
;
 Refined as an inversion twin.
;
_refine_ls_abs_structure_Flack 0.040(11)
_refine_ls_extinction_method none
_refine_ls_goodness_of_fit_ref 1.006
_refine_ls_hydrogen_treatment undef
_refine_ls_matrix_type full
_refine_ls_number_constraints 0
_refine_ls_number_parameters 147
_refine_ls_number_reflns 2269
_refine_ls_number_restraints 1
_refine_ls_restrained_S_all 1.006
_refine_ls_R_factor_all 0.0315
_refine_ls_R_factor_gt 0.0267
_refine_ls_shift/su_max 0.001
_refine_ls_shift/su_mean 0
_refine_ls_structure_factor_coef Fsqd
_refine_ls_weighting_details 'w=1/[\s^2^(Fo^2^)+(0.0262P)^2^] where P=(Fo^2^+2Fc^2^)/3'
_refine_ls_weighting_scheme calc
_refine_ls_wR_factor_gt 0.0536
_refine_ls_wR_factor_ref 0.0553
_reflns_Friedel_coverage 0.889
_reflns_Friedel_fraction_full 0.997
_reflns_Friedel_fraction_max 0.996
_reflns_number_gt 2074
_reflns_number_total 2269
_reflns_threshold_expression 'I > 2\s(I)'
_cod_data_source_file cm1c00074_si_002.cif
_cod_data_source_block SrMoO2F4
_cod_database_code 4003874
_shelx_estimated_absorpt_t_min 0.251
_shelx_estimated_absorpt_t_max 0.605
_shelx_shelxl_version_number 2018/3

loop_
_symmetry_equiv_pos_as_xyz
'x, y, z'
'-x, -y, z+1/2'
'x+1/2, -y, z'
'-x+1/2, y, z+1/2'

loop_
_atom_site_label
_atom_site_type_symbol
_atom_site_fract_x
_atom_site_fract_y
_atom_site_fract_z
_atom_site_U_iso_or_equiv
_atom_site_adp_type
_atom_site_occupancy
_atom_site_site_symmetry_order
_atom_site_calc_flag
_atom_site_refinement_flags_posn
_atom_site_refinement_flags_adp
_atom_site_refinement_flags_occupancy
_atom_site_disorder_assembly
_atom_site_disorder_group
Mo1 Mo 0.24170(4) 0.96954(13) 0.94665(8) 0.01092(17) Uani 1 1 d . . . . .
Mo2 Mo 0.49311(4) 0.92596(14) 0.51602(8) 0.01091(16) Uani 1 1 d . . . . .
Sr1 Sr 0.37089(5) 0.54898(18) 0.76207(8) 0.0152(2) Uani 1 1 d . . . . .
Sr2 Sr 0.62133(4) 0.50758(15) 0.69210(10) 0.01160(19) Uani 1 1 d . . . . .
O1 O 0.2696(3) 1.1884(12) 1.0703(6) 0.0186(14) Uani 1 1 d . . . . .
O2 O 0.1723(3) 1.1470(12) 0.8730(6) 0.0180(13) Uani 1 1 d . . . . .
O3 O 0.5176(3) 1.1712(13) 0.4056(6) 0.0217(15) Uani 1 1 d . . . . .
O4 O 0.4258(3) 1.0767(12) 0.6131(6) 0.0180(13) Uani 1 1 d . . . . .
F1 F 0.1886(2) 0.7243(10) 1.0520(5) 0.0198(12) Uani 1 1 d . . . . .
F2 F 0.3128(3) 1.0941(11) 0.8121(6) 0.0189(12) Uani 1 1 d . . . . .
F3 F 0.3260(2) 0.7091(9) 0.9872(5) 0.0150(11) Uani 1 1 d . . . . .
F4 F 0.2334(2) 0.6666(10) 0.7971(5) 0.0163(10) Uani 1 1 d . . . . .
F5 F 0.4374(3) 0.7030(11) 0.4036(5) 0.0205(11) Uani 1 1 d . . . . .
F6 F 0.5689(3) 1.0237(9) 0.6510(6) 0.0147(11) Uani 1 1 d . . . . .
F7 F 0.5764(2) 0.6808(9) 0.4597(5) 0.0165(10) Uani 1 1 d . . . . .
F8 F 0.4886(2) 0.5908(10) 0.6513(5) 0.0144(10) Uani 1 1 d . . . . .

loop_
_atom_site_aniso_label
_atom_site_aniso_U_11
_atom_site_aniso_U_22
_atom_site_aniso_U_33
_atom_site_aniso_U_23
_atom_site_aniso_U_13
_atom_site_aniso_U_12
Mo1 0.0089(4) 0.0141(3) 0.0097(4) -0.0009(4) 0.0003(4) 0.0000(3)
Mo2 0.0097(4) 0.0130(3) 0.0100(3) 0.0017(3) -0.0004(4) -0.0002(3)
Sr1 0.0114(5) 0.0229(5) 0.0111(5) 0.0038(4) 0.0012(4) 0.0025(3)
Sr2 0.0113(5) 0.0145(3) 0.0090(4) 0.0008(3) -0.0010(4) 0.0000(3)
O1 0.025(4) 0.017(3) 0.013(3) 0.000(2) -0.005(3) -0.001(3)
O2 0.013(3) 0.024(3) 0.017(3) 0.010(3) 0.000(3) 0.003(3)
O3 0.029(4) 0.019(3) 0.017(3) 0.005(3) 0.001(3) -0.002(3)
O4 0.010(3) 0.025(3) 0.018(3) -0.008(3) -0.001(3) 0.002(2)
F1 0.016(3) 0.023(3) 0.020(3) 0.006(2) 0.000(2) -0.002(2)
F2 0.016(3) 0.028(3) 0.013(3) 0.001(2) 0.005(2) -0.007(2)
F3 0.011(2) 0.019(2) 0.015(3) 0.0029(19) -0.0020(18) 0.0045(19)
F4 0.017(3) 0.019(3) 0.013(2) -0.003(2) -0.001(2) -0.004(2)
F5 0.019(3) 0.023(3) 0.020(3) -0.005(2) -0.007(2) -0.002(2)
F6 0.014(3) 0.020(2) 0.010(3) -0.0033(19) -0.002(2) -0.0043(18)
F7 0.014(2) 0.024(3) 0.011(2) -0.004(2) 0.001(2) 0.0036(19)
F8 0.015(2) 0.018(2) 0.009(2) 0.0029(19) 0.0016(19) -0.0027(19)

loop_
_atom_type_symbol
_atom_type_description
_atom_type_scat_dispersion_real
_atom_type_scat_dispersion_imag
_atom_type_scat_source
O O 0.0106 0.006 'International Tables Vol C Tables 4.2.6.8 and 6.1.1.4'
F F 0.0171 0.0103 'International Tables Vol C Tables 4.2.6.8 and 6.1.1.4'
Sr Sr -1.5307 3.2498 'International Tables Vol C Tables 4.2.6.8 and 6.1.1.4'
Mo Mo -1.6832 0.6857 'International Tables Vol C Tables 4.2.6.8 and 6.1.1.4'

loop_
_geom_angle_atom_site_label_1
_geom_angle_atom_site_label_2
_geom_angle_atom_site_label_3
_geom_angle
_geom_angle_site_symmetry_1
_geom_angle_site_symmetry_3
_geom_angle_publ_flag
O1 Mo1 O2 102.6(3) . . ?
O1 Mo1 F1 99.4(3) . . ?
O2 Mo1 F1 99.2(3) . . ?
O1 Mo1 F2 94.9(3) . . ?
O2 Mo1 F2 93.7(2) . . ?
F1 Mo1 F2 158.1(2) . . ?
O1 Mo1 F3 90.8(2) . . ?
O2 Mo1 F3 165.3(2) . . ?
F1 Mo1 F3 84.3(2) . . ?
F2 Mo1 F3 79.0(2) . . ?
O1 Mo1 F4 165.9(2) . . ?
O2 Mo1 F4 90.0(3) . . ?
F1 Mo1 F4 84.4(2) . . ?
F2 Mo1 F4 78.0(2) . . ?
F3 Mo1 F4 76.05(19) . . ?
O1 Mo1 Sr1 120.6(2) . . ?
O2 Mo1 Sr1 124.6(2) . . ?
F1 Mo1 Sr1 105.56(15) . . ?
F2 Mo1 Sr1 52.65(16) . . ?
F3 Mo1 Sr1 41.21(13) . . ?
F4 Mo1 Sr1 45.61(13) . . ?
O3 Mo2 O4 104.6(3) . . ?
O3 Mo2 F5 100.3(3) . . ?
O4 Mo2 F5 99.9(3) . . ?
O3 Mo2 F6 94.1(3) . . ?
O4 Mo2 F6 92.3(2) . . ?
F5 Mo2 F6 158.0(2) . . ?
O3 Mo2 F7 91.9(3) . . ?
O4 Mo2 F7 161.3(3) . . ?
F5 Mo2 F7 85.4(2) . . ?
F6 Mo2 F7 77.5(2) . . ?
O3 Mo2 F8 166.2(3) . . ?
O4 Mo2 F8 87.1(2) . . ?
F5 Mo2 F8 84.5(2) . . ?
F6 Mo2 F8 77.91(19) . . ?
F7 Mo2 F8 75.50(19) . . ?
O3 Mo2 Sr2 122.5(2) . . ?
O4 Mo2 Sr2 116.9(2) . . ?
F5 Mo2 Sr2 109.09(16) . . ?
F6 Mo2 Sr2 48.89(14) . . ?
F7 Mo2 Sr2 44.91(15) . . ?
F8 Mo2 Sr2 44.02(12) . . ?
O3 Mo2 Sr1 157.0(2) . . ?
O4 Mo2 Sr1 54.6(2) . . ?
F5 Mo2 Sr1 76.48(17) . . ?
F6 Mo2 Sr1 96.41(15) . . ?
F7 Mo2 Sr1 110.32(14) . . ?
F8 Mo2 Sr1 36.68(12) . . ?
Sr2 Mo2 Sr1 79.30(3) . . ?
F7 Sr1 F8 92.02(15) 2_665 . ?
F7 Sr1 F3 64.46(15) 2_665 . ?
F8 Sr1 F3 131.92(16) . . ?
F7 Sr1 F1 172.72(16) 2_665 4_554 ?
F8 Sr1 F1 89.85(15) . 4_554 ?
F3 Sr1 F1 118.86(15) . 4_554 ?
F7 Sr1 F2 67.29(17) 2_665 1_545 ?
F8 Sr1 F2 122.96(16) . 1_545 ?
F3 Sr1 F2 87.51(16) . 1_545 ?
F1 Sr1 F2 105.86(17) 4_554 1_545 ?
F7 Sr1 F4 112.42(16) 2_665 . ?
F8 Sr1 F4 154.54(16) . . ?
F3 Sr1 F4 59.51(15) . . ?
F1 Sr1 F4 66.80(15) 4_554 . ?
F2 Sr1 F4 75.46(16) 1_545 . ?
F7 Sr1 O3 62.18(17) 2_665 2_675 ?
F8 Sr1 O3 62.18(17) . 2_675 ?
F3 Sr1 O3 69.73(16) . 2_675 ?
F1 Sr1 O3 124.71(18) 4_554 2_675 ?
F2 Sr1 O3 129.43(18) 1_545 2_675 ?
F4 Sr1 O3 122.32(16) . 2_675 ?
F7 Sr1 F2 115.46(16) 2_665 . ?
F8 Sr1 F2 109.36(15) . . ?
F3 Sr1 F2 55.93(15) . . ?
F1 Sr1 F2 70.40(16) 4_554 . ?
F2 Sr1 F2 127.65(19) 1_545 . ?
F4 Sr1 F2 54.58(14) . . ?
O3 Sr1 F2 75.58(16) 2_675 . ?
F7 Sr1 O4 84.33(17) 2_665 1_545 ?
F8 Sr1 O4 61.85(16) . 1_545 ?
F3 Sr1 O4 144.31(17) . 1_545 ?
F1 Sr1 O4 90.37(17) 4_554 1_545 ?
F2 Sr1 O4 63.56(18) 1_545 1_545 ?
F4 Sr1 O4 125.17(15) . 1_545 ?
O3 Sr1 O4 111.79(17) 2_675 1_545 ?
F2 Sr1 O4 159.41(17) . 1_545 ?
F7 Sr1 O4 128.10(16) 2_665 . ?
F8 Sr1 O4 55.39(15) . . ?
F3 Sr1 O4 105.70(16) . . ?
F1 Sr1 O4 58.34(16) 4_554 . ?
F2 Sr1 O4 162.84(18) 1_545 . ?
F4 Sr1 O4 101.51(15) . . ?
O3 Sr1 O4 66.70(17) 2_675 . ?
F2 Sr1 O4 56.80(15) . . ?
O4 Sr1 O4 107.22(19) 1_545 . ?
F7 Sr1 Mo1 97.03(12) 2_665 . ?
F8 Sr1 Mo1 139.80(11) . . ?
F3 Sr1 Mo1 32.84(10) . . ?
F1 Sr1 Mo1 86.02(11) 4_554 . ?
F2 Sr1 Mo1 96.49(12) 1_545 . ?
F4 Sr1 Mo1 34.42(10) . . ?
O3 Sr1 Mo1 87.92(13) 2_675 . ?
F2 Sr1 Mo1 32.57(10) . . ?
O4 Sr1 Mo1 157.90(12) 1_545 . ?
O4 Sr1 Mo1 89.37(11) . . ?
F7 Sr1 Mo2 119.29(11) 2_665 . ?
F8 Sr1 Mo2 30.89(11) . . ?
F3 Sr1 Mo2 128.14(11) . . ?
F1 Sr1 Mo2 64.54(11) 4_554 . ?
F2 Sr1 Mo2 143.96(13) 1_545 . ?
F4 Sr1 Mo2 123.92(11) . . ?
O3 Sr1 Mo2 69.61(13) 2_675 . ?
F2 Sr1 Mo2 83.70(10) . . ?
O4 Sr1 Mo2 81.31(12) 1_545 . ?
O4 Sr1 Mo2 26.91(11) . . ?
Mo1 Sr1 Mo2 116.27(3) . . ?
F4 Sr2 F3 82.12(15) 3_565 2_664 ?
F4 Sr2 F8 160.20(17) 3_565 . ?
F3 Sr2 F8 108.87(16) 2_664 . ?
F4 Sr2 F5 83.21(16) 3_565 2_665 ?
F3 Sr2 F5 131.31(16) 2_664 2_665 ?
F8 Sr2 F5 77.18(16) . 2_665 ?
F4 Sr2 F7 139.05(15) 3_565 . ?
F3 Sr2 F7 62.82(15) 2_664 . ?
F8 Sr2 F7 59.45(15) . . ?
F5 Sr2 F7 135.57(15) 2_665 . ?
F4 Sr2 F6 94.10(16) 3_565 1_545 ?
F3 Sr2 F6 68.50(17) 2_664 1_545 ?
F8 Sr2 F6 75.68(15) . 1_545 ?
F5 Sr2 F6 66.60(17) 2_665 1_545 ?
F7 Sr2 F6 92.08(16) . 1_545 ?
F4 Sr2 O2 68.38(17) 3_565 3_575 ?
F3 Sr2 O2 133.01(16) 2_664 3_575 ?
F8 Sr2 O2 110.92(17) . 3_575 ?
F5 Sr2 O2 81.80(19) 2_665 3_575 ?
F7 Sr2 O2 120.70(17) . 3_575 ?
F6 Sr2 O2 145.75(19) 1_545 3_575 ?
F4 Sr2 F6 132.75(15) 3_565 . ?
F3 Sr2 F6 114.33(16) 2_664 . ?
F8 Sr2 F6 58.69(14) . . ?
F5 Sr2 F6 109.66(16) 2_665 . ?
F7 Sr2 F6 56.70(15) . . ?
F6 Sr2 F6 133.03(19) 1_545 . ?
O2 Sr2 F6 68.93(18) 3_575 . ?
F4 Sr2 O1 75.47(16) 3_565 2_674 ?
F3 Sr2 O1 65.58(16) 2_664 2_674 ?
F8 Sr2 O1 123.82(16) . 2_674 ?
F5 Sr2 O1 150.78(18) 2_665 2_674 ?
F7 Sr2 O1 71.26(16) . 2_674 ?
F6 Sr2 O1 133.84(17) 1_545 2_674 ?
O2 Sr2 O1 71.94(18) 3_575 2_674 ?
F6 Sr2 O1 72.94(16) . 2_674 ?
F4 Sr2 Mo2 163.09(12) 3_565 . ?
F3 Sr2 Mo2 96.28(11) 2_664 . ?
F8 Sr2 Mo2 35.33(11) . . ?
F5 Sr2 Mo2 109.71(11) 2_665 . ?
F7 Sr2 Mo2 33.79(10) . . ?
F6 Sr2 Mo2 101.00(12) 1_545 . ?
O2 Sr2 Mo2 101.86(14) 3_575 . ?
F6 Sr2 Mo2 33.51(11) . . ?
O1 Sr2 Mo2 88.49(13) 2_674 . ?
F4 Sr2 Sr1 111.48(12) 3_565 2_664 ?
F3 Sr2 Sr1 31.43(11) 2_664 2_664 ?
F8 Sr2 Sr1 83.41(11) . 2_664 ?
F5 Sr2 Sr1 143.02(12) 2_665 2_664 ?
F7 Sr2 Sr1 31.40(10) . 2_664 ?
F6 Sr2 Sr1 78.30(13) 1_545 2_664 ?
O2 Sr2 Sr1 134.91(14) 3_575 2_664 ?
F6 Sr2 Sr1 85.61(12) . 2_664 ?
O1 Sr2 Sr1 65.11(12) 2_674 2_664 ?
Mo2 Sr2 Sr1 64.93(3) . 2_664 ?
F4 Sr2 Sr1 24.17(11) 3_565 3_565 ?
F3 Sr2 Sr1 72.83(11) 2_664 3_565 ?
F8 Sr2 Sr1 174.11(11) . 3_565 ?
F5 Sr2 Sr1 106.10(11) 2_665 3_565 ?
F7 Sr2 Sr1 117.97(10) . 3_565 ?
F6 Sr2 Sr1 110.05(11) 1_545 3_565 ?
O2 Sr2 Sr1 65.26(13) 3_575 3_565 ?
F6 Sr2 Sr1 115.42(10) . 3_565 ?
O1 Sr2 Sr1 51.31(12) 2_674 3_565 ?
Mo2 Sr2 Sr1 139.58(3) . 3_565 ?
Sr1 Sr2 Sr1 96.258(17) 2_664 3_565 ?
Mo1 O1 Sr2 149.9(3) . 2_675 ?
Mo1 O2 Sr2 151.8(3) . 3_475 ?
Mo2 O3 Sr1 149.0(3) . 2_674 ?
Mo2 O4 Sr1 149.7(3) . 1_565 ?
Mo2 O4 Sr1 98.5(2) . . ?
Sr1 O4 Sr1 107.22(19) 1_565 . ?
Mo1 F1 Sr1 156.2(3) . 4 ?
Mo1 F2 Sr1 133.8(3) . 1_565 ?
Mo1 F2 Sr1 94.8(2) . . ?
Sr1 F2 Sr1 127.64(19) 1_565 . ?
Mo1 F3 Sr2 136.2(2) . 2_665 ?
Mo1 F3 Sr1 105.94(19) . . ?
Sr2 F3 Sr1 117.36(17) 2_665 . ?
Mo1 F4 Sr2 126.8(2) . 3_465 ?
Mo1 F4 Sr1 99.97(18) . . ?
Sr2 F4 Sr1 133.3(2) 3_465 . ?
Mo2 F5 Sr2 162.0(3) . 2_664 ?
Mo2 F6 Sr2 126.1(2) . 1_565 ?
Mo2 F6 Sr2 97.60(17) . . ?
Sr2 F6 Sr2 133.04(19) 1_565 . ?
Mo2 F7 Sr1 142.1(2) . 2_664 ?
Mo2 F7 Sr2 101.3(2) . . ?
Sr1 F7 Sr2 115.33(17) 2_664 . ?
Mo2 F8 Sr1 112.43(19) . . ?
Mo2 F8 Sr2 100.65(17) . . ?
Sr1 F8 Sr2 141.7(2) . . ?

loop_
_geom_bond_atom_site_label_1
_geom_bond_atom_site_label_2
_geom_bond_distance
_geom_bond_site_symmetry_2
_geom_bond_publ_flag
Mo1 O1 1.702(6) . ?
Mo1 O2 1.716(6) . ?
Mo1 F1 1.868(5) . ?
Mo1 F2 1.971(5) . ?
Mo1 F3 2.058(4) . ?
Mo1 F4 2.094(5) . ?
Mo1 Sr1 3.6479(12) . ?
Mo2 O3 1.680(6) . ?
Mo2 O4 1.740(6) . ?
Mo2 F5 1.868(5) . ?
Mo2 F6 1.999(5) . ?
Mo2 F7 2.035(4) . ?
Mo2 F8 2.112(5) . ?
Mo2 Sr2 3.5886(12) . ?
Mo2 Sr1 3.8021(12) . ?
Sr1 F7 2.455(5) 2_665 ?
Sr1 F8 2.457(5) . ?
Sr1 F3 2.500(5) . ?
Sr1 F1 2.502(5) 4_554 ?
Sr1 F2 2.515(5) 1_545 ?
Sr1 F4 2.647(5) . ?
Sr1 O3 2.860(6) 2_675 ?
Sr1 F2 2.910(6) . ?
Sr1 O4 2.916(6) 1_545 ?
Sr1 O4 3.134(6) . ?
Sr2 F4 2.480(5) 3_565 ?
Sr2 F3 2.484(5) 2_664 ?
Sr2 F8 2.537(4) . ?
Sr2 F5 2.571(5) 2_665 ?
Sr2 F7 2.584(5) . ?
Sr2 F6 2.584(5) 1_545 ?
Sr2 O2 2.631(6) 3_575 ?
Sr2 F6 2.728(5) . ?
Sr2 O1 2.786(6) 2_674 ?
